data_7700922
loop_
_publ_author_name
'Ma, Hui-Yan'
'Zhang, Yong-Zheng'
'Yan, Hui'
'Zhang, Wen-Jie'
'Li, Yun-Wu'
'Wang, Su-Na'
'Li, Da-Cheng'
'Dou, Jian-Min'
'Li, Jian-Rong'

_publ_section_title
;
 Two microporous Co<sup>II</sup>-MOFs with dual active sites for highly
 selective adsorption of CO<sub>2</sub>/CH<sub>4</sub> and
 CO<sub>2</sub>/N<sub>2</sub>.
;
_journal_issue 36
_journal_name_full 'Dalton transactions (Cambridge, England : 2003)'
_journal_page_first 13541
_journal_page_last 13545
_journal_paper_doi 10.1039/c9dt02694k
_journal_volume 48
_journal_year 2019
_chemical_formula_sum 'C48 H62 Co N8 Na2 O18'
_chemical_formula_weight 1057.65
_space_group_crystal_system monoclinic
_space_group_IT_number 15
_space_group_name_Hall '-C 2yc'
_space_group_name_H-M_alt 'C 1 2/c 1'
_symmetry_space_group_name_Hall '-C 2yc'
_symmetry_space_group_name_H-M 'C 1 2/c 1'
_atom_sites_solution_hydrogens geom
_atom_sites_solution_primary direct
_atom_sites_solution_secondary difmap
_audit_creation_method SHELXL-2014/7
_audit_update_record
;
2019-05-25 deposited with the CCDC.    2019-08-23 downloaded from the CCDC.
;
_cell_angle_alpha 90
_cell_angle_beta 104.504(8)
_cell_angle_gamma 90
_cell_formula_units_Z 4
_cell_length_a 17.6254(16)
_cell_length_b 19.9755(15)
_cell_length_c 15.3066(11)
_cell_measurement_reflns_used 16997
_cell_measurement_temperature 100(2)
_cell_measurement_theta_max 71.217
_cell_measurement_theta_min 3.406
_cell_volume 5217.3(7)
_computing_structure_refinement 'SHELXL-2014/7 (Sheldrick, 2014)'
_computing_structure_solution 'SHELXS-97 (Sheldrick, 1990)'
_diffrn_ambient_temperature 100(2)
_diffrn_measured_fraction_theta_full 1.000
_diffrn_measured_fraction_theta_max 0.992
_diffrn_measurement_device_type 'CCD area detector'
_diffrn_measurement_method \w
_diffrn_radiation_type CuK\a
_diffrn_radiation_wavelength 1.54184
_diffrn_reflns_av_R_equivalents 0.0540
_diffrn_reflns_av_unetI/netI 0.0579
_diffrn_reflns_Laue_measured_fraction_full 1.000
_diffrn_reflns_Laue_measured_fraction_max 0.992
_diffrn_reflns_limit_h_max 21
_diffrn_reflns_limit_h_min -21
_diffrn_reflns_limit_k_max 24
_diffrn_reflns_limit_k_min -24
_diffrn_reflns_limit_l_max 14
_diffrn_reflns_limit_l_min -18
_diffrn_reflns_number 16997
_diffrn_reflns_point_group_measured_fraction_full 1.000
_diffrn_reflns_point_group_measured_fraction_max 0.992
_diffrn_reflns_theta_full 67.684
_diffrn_reflns_theta_max 71.217
_diffrn_reflns_theta_min 3.406
_diffrn_source 'fine-focus sealed tube'
_exptl_absorpt_coefficient_mu 3.400
_exptl_absorpt_correction_T_max 0.614
_exptl_absorpt_correction_T_min 0.560
_exptl_absorpt_correction_type 'multi-scan(SADABS; Sheldrick,1996)'
_exptl_crystal_colour purple
_exptl_crystal_density_diffrn 1.346
_exptl_crystal_density_method 'not measured'
_exptl_crystal_description block
_exptl_crystal_F_000 2156
_exptl_crystal_size_max 0.180
_exptl_crystal_size_mid 0.160
_exptl_crystal_size_min 0.140
_refine_diff_density_max 1.752
_refine_diff_density_min -0.992
_refine_diff_density_rms 0.175
_refine_ls_extinction_method none
_refine_ls_goodness_of_fit_ref 1.105
_refine_ls_hydrogen_treatment constr
_refine_ls_matrix_type full
_refine_ls_number_parameters 332
_refine_ls_number_reflns 5028
_refine_ls_number_restraints 93
_refine_ls_restrained_S_all 1.386
_refine_ls_R_factor_all 0.1261
_refine_ls_R_factor_gt 0.1128
_refine_ls_shift/su_max 0.000
_refine_ls_shift/su_mean 0.000
_refine_ls_structure_factor_coef Fsqd
_refine_ls_weighting_details 'w=1/[\s^2^(Fo^2^)+(0.2800P)^2^] where P=(Fo^2^+2Fc^2^)/3'
_refine_ls_weighting_scheme calc
_refine_ls_wR_factor_gt 0.3335
_refine_ls_wR_factor_ref 0.3526
_reflns_Friedel_coverage 0.000
_reflns_number_gt 4091
_reflns_number_total 5028
_reflns_threshold_expression 'I > 2\s(I)'
_cod_data_source_file c9dt02694k2.cif
_cod_data_source_block LCU-106
_cod_depositor_comments 'Adding full bibliography for 7700921--7700922.cif.'
_cod_database_code 7700922
_shelx_shelxl_version_number 2014/7
_shelx_space_group_comment
;
The symmetry employed for this shelxl refinement is uniquely defined
by the following loop, which should always be used as a source of
symmetry information in preference to the above space-group names.
They are only intended as comments.
;
_shelx_estimated_absorpt_t_min 0.580
_shelx_estimated_absorpt_t_max 0.648

loop_
_space_group_symop_operation_xyz
'x, y, z'
'-x, y, -z+1/2'
'x+1/2, y+1/2, z'
'-x+1/2, y+1/2, -z+1/2'
'-x, -y, -z'
'x, -y, z-1/2'
'-x+1/2, -y+1/2, -z'
'x+1/2, -y+1/2, z-1/2'

loop_
_atom_site_label
_atom_site_type_symbol
_atom_site_fract_x
_atom_site_fract_y
_atom_site_fract_z
_atom_site_U_iso_or_equiv
_atom_site_adp_type
_atom_site_occupancy
_atom_site_site_symmetry_order
_atom_site_calc_flag
_atom_site_refinement_flags_posn
_atom_site_refinement_flags_adp
_atom_site_refinement_flags_occupancy
C19 C 0.7712(9) 0.8421(10) 0.1560(12) 0.37(2) Uani 1 1 d D U .
C20 C 0.8350(13) 0.9277(5) 0.0955(7) 0.289(18) Uani 1 1 d D U .
C17 C 0.9600(6) 0.8957(5) 0.5730(6) 0.070(3) Uani 1 1 d . . .
H17A H 0.9189 0.9212 0.5910 0.106 Uiso 1 1 calc R U .
H17B H 1.0031 0.9258 0.5696 0.106 Uiso 1 1 calc R U .
H17C H 0.9796 0.8605 0.6176 0.106 Uiso 1 1 calc R U .
Co1 Co 0.5000 0.23684(5) -0.2500 0.0152(4) Uani 1 2 d S T P
O1 O 0.5369(2) 0.18692(18) -0.1356(2) 0.0223(8) Uani 1 1 d . . .
O7 O 0.9188(2) 0.19674(18) 0.2561(3) 0.0243(8) Uani 1 1 d . . .
O8 O 0.8126(2) 0.2541(2) 0.1800(3) 0.0284(9) Uani 1 1 d . . .
O2 O 0.4162(2) 0.1454(2) -0.1715(3) 0.0259(9) Uani 1 1 d . . .
O4 O 0.4140(2) -0.0386(2) 0.1629(3) 0.0283(9) Uani 1 1 d . . .
O3 O 0.3254(2) 0.0088(2) 0.0510(3) 0.0345(10) Uani 1 1 d . . .
O6 O 0.8826(3) -0.0287(3) 0.3735(5) 0.0651(19) Uani 1 1 d . . .
O5 O 0.7617(3) -0.0627(2) 0.3694(3) 0.0385(11) Uani 1 1 d . . .
C1 C 0.4977(3) 0.1173(3) -0.0282(3) 0.0209(11) Uani 1 1 d . . .
C13 C 0.4809(3) 0.1517(2) -0.1188(3) 0.0204(10) Uani 1 1 d . . .
C16 C 0.8452(3) 0.2030(3) 0.2181(3) 0.0205(10) Uani 1 1 d . . .
C7 C 0.6722(3) 0.0847(3) 0.1690(4) 0.0221(11) Uani 1 1 d . . .
C6 C 0.4393(3) 0.0801(3) -0.0053(3) 0.0207(10) Uani 1 1 d . . .
H6 H 0.3881 0.0787 -0.0444 0.025 Uiso 1 1 calc R U .
C2 C 0.5728(3) 0.1189(2) 0.0289(4) 0.0207(10) Uani 1 1 d . . .
H2 H 0.6124 0.1446 0.0126 0.025 Uiso 1 1 calc R U .
C8 C 0.7198(3) 0.1406(2) 0.1702(3) 0.0209(11) Uani 1 1 d . . .
H8 H 0.6990 0.1786 0.1350 0.025 Uiso 1 1 calc R U .
C14 C 0.3971(3) 0.0011(3) 0.1011(4) 0.0226(11) Uani 1 1 d . . .
C3 C 0.5907(3) 0.0831(2) 0.1102(4) 0.0213(11) Uani 1 1 d . . .
C9 C 0.7961(3) 0.1421(3) 0.2212(4) 0.0222(11) Uani 1 1 d . . .
C5 C 0.4566(3) 0.0448(3) 0.0761(4) 0.0219(11) Uani 1 1 d . . .
C4 C 0.5322(3) 0.0455(3) 0.1329(3) 0.0210(10) Uani 1 1 d . . .
H4 H 0.5437 0.0202 0.1871 0.025 Uiso 1 1 calc R U .
C11 C 0.7790(4) 0.0329(3) 0.2798(5) 0.0338(14) Uani 1 1 d . . .
C10 C 0.8266(3) 0.0869(3) 0.2753(4) 0.0271(12) Uani 1 1 d . . .
H10 H 0.8799 0.0866 0.3086 0.032 Uiso 1 1 calc R U .
C12 C 0.7025(3) 0.0309(3) 0.2259(4) 0.0304(13) Uani 1 1 d . . .
H12 H 0.6707 -0.0072 0.2277 0.036 Uiso 1 1 calc R U .
C15 C 0.8105(4) -0.0237(3) 0.3468(5) 0.0368(14) Uani 1 1 d . . .
Na1 Na 0.84548(14) 0.36348(10) 0.18253(15) 0.0284(6) Uani 1 1 d . . .
N1 N 0.9276(5) 0.8652(4) 0.4844(6) 0.070(2) Uani 1 1 d . . .
H1A H 0.9664 0.8432 0.4665 0.084 Uiso 1 1 calc R U .
H1B H 0.9087 0.8978 0.4433 0.084 Uiso 1 1 calc R U .
C18 C 0.8579(7) 0.8129(5) 0.4877(7) 0.077(3) Uani 1 1 d . . .
H18A H 0.8762 0.7814 0.5375 0.115 Uiso 1 1 calc R U .
H18B H 0.8428 0.7883 0.4306 0.115 Uiso 1 1 calc R U .
H18C H 0.8125 0.8376 0.4971 0.115 Uiso 1 1 calc R U .
O9 O 0.9065(15) 0.7931(10) 0.2560(11) 0.64(3) Uani 1 1 d D U .
N2 N 0.8485(7) 0.8703(3) 0.1575(3) 0.51(2) Uani 1 1 d D U .
C21 C 0.9253(10) 0.8468(10) 0.2100(10) 0.52(2) Uani 1 1 d D U .
N3 N 0.9468(18) 0.7636(17) 0.086(3) 0.305(17) Uani 1 1 d D U .
C22 C 0.9006(17) 0.7151(12) 0.1238(19) 0.183(9) Uani 1 1 d D U .
C23 C 0.895(3) 0.8214(15) 0.057(3) 0.34(2) Uani 1 1 d D U .

loop_
_atom_site_aniso_label
_atom_site_aniso_U_11
_atom_site_aniso_U_22
_atom_site_aniso_U_33
_atom_site_aniso_U_23
_atom_site_aniso_U_13
_atom_site_aniso_U_12
C19 0.16(3) 0.52(6) 0.49(5) 0.20(5) 0.17(3) -0.01(3)
C20 0.27(2) 0.32(3) 0.29(2) 0.029(18) 0.084(17) 0.018(18)
C17 0.058(5) 0.069(6) 0.061(5) 0.025(5) -0.029(4) -0.016(5)
Co1 0.0140(6) 0.0136(6) 0.0135(6) 0.000 -0.0049(4) 0.000
O1 0.0241(18) 0.0215(18) 0.0171(17) 0.0051(14) -0.0025(14) -0.0032(15)
O7 0.0209(18) 0.0195(17) 0.027(2) 0.0060(15) -0.0036(15) -0.0037(14)
O8 0.022(2) 0.0193(18) 0.036(2) 0.0044(16) -0.0084(17) -0.0067(15)
O2 0.0250(19) 0.028(2) 0.0189(19) 0.0031(15) -0.0051(15) -0.0013(16)
O4 0.035(2) 0.0228(19) 0.028(2) 0.0024(16) 0.0087(18) -0.0065(16)
O3 0.023(2) 0.032(2) 0.045(3) 0.0109(19) 0.0007(18) -0.0038(17)
O6 0.029(3) 0.054(3) 0.097(5) 0.046(3) -0.013(3) -0.003(2)
O5 0.036(2) 0.033(2) 0.045(3) 0.012(2) 0.007(2) 0.0017(19)
C1 0.022(3) 0.018(2) 0.018(2) 0.0011(19) -0.003(2) -0.001(2)
C13 0.025(3) 0.016(2) 0.017(2) -0.0001(19) -0.002(2) 0.004(2)
C16 0.018(2) 0.019(2) 0.018(2) -0.0012(19) -0.0056(19) -0.003(2)
C7 0.020(2) 0.022(2) 0.020(2) 0.004(2) -0.004(2) -0.002(2)
C6 0.019(2) 0.020(2) 0.019(2) 0.0008(19) -0.004(2) 0.0009(19)
C2 0.020(2) 0.016(2) 0.020(3) 0.0014(19) -0.004(2) -0.0027(19)
C8 0.025(3) 0.016(2) 0.016(2) 0.0043(18) -0.004(2) -0.001(2)
C14 0.022(3) 0.023(2) 0.020(2) -0.002(2) 0.000(2) -0.003(2)
C3 0.021(3) 0.015(2) 0.022(3) 0.0015(19) -0.007(2) -0.0001(19)
C9 0.025(3) 0.017(2) 0.022(3) 0.0016(19) 0.002(2) -0.003(2)
C5 0.023(3) 0.019(2) 0.021(3) 0.0010(19) 0.001(2) -0.005(2)
C4 0.024(3) 0.019(2) 0.016(2) 0.0040(18) -0.002(2) -0.001(2)
C11 0.025(3) 0.027(3) 0.042(3) 0.014(3) -0.006(3) -0.001(2)
C10 0.020(3) 0.025(3) 0.030(3) 0.007(2) -0.006(2) -0.002(2)
C12 0.022(3) 0.019(2) 0.043(3) 0.012(2) -0.005(2) -0.004(2)
C15 0.029(3) 0.039(3) 0.037(3) 0.010(3) -0.001(3) 0.003(3)
Na1 0.0328(12) 0.0174(10) 0.0272(12) 0.0032(8) -0.0072(9) -0.0015(9)
N1 0.087(6) 0.054(4) 0.066(5) 0.032(4) 0.010(4) 0.025(4)
C18 0.112(9) 0.050(5) 0.056(5) 0.022(4) -0.002(6) 0.007(5)
O9 0.64(4) 0.66(4) 0.64(4) 0.03(2) 0.18(2) -0.01(2)
N2 0.42(4) 0.62(4) 0.51(4) 0.12(4) 0.13(4) 0.15(4)
C21 0.42(4) 0.62(4) 0.51(4) 0.12(4) 0.13(4) 0.15(4)
N3 0.314(19) 0.304(19) 0.300(18) -0.008(10) 0.083(10) 0.013(10)
C22 0.215(17) 0.146(14) 0.202(17) 0.002(14) 0.078(14) -0.022(14)
C23 0.35(3) 0.35(3) 0.33(3) -0.008(19) 0.055(18) 0.011(19)

loop_
_atom_type_symbol
_atom_type_description
_atom_type_scat_dispersion_real
_atom_type_scat_dispersion_imag
_atom_type_scat_source
C C 0.0181 0.0091 'International Tables Vol C Tables 4.2.6.8 and 6.1.1.4'
H H 0.0000 0.0000 'International Tables Vol C Tables 4.2.6.8 and 6.1.1.4'
N N 0.0311 0.0180 'International Tables Vol C Tables 4.2.6.8 and 6.1.1.4'
O O 0.0492 0.0322 'International Tables Vol C Tables 4.2.6.8 and 6.1.1.4'
Co Co -2.3653 3.6143 'International Tables Vol C Tables 4.2.6.8 and 6.1.1.4'
Na Na 0.1353 0.1239 'International Tables Vol C Tables 4.2.6.8 and 6.1.1.4'

loop_
_geom_angle_atom_site_label_1
_geom_angle_atom_site_label_2
_geom_angle_atom_site_label_3
_geom_angle
_geom_angle_site_symmetry_1
_geom_angle_site_symmetry_3
O7 Co1 O7 95.4(2) 7_655 8_455
O7 Co1 O1 107.44(15) 7_655 .
O7 Co1 O1 112.27(16) 8_455 .
O7 Co1 O1 112.27(16) 7_655 2_654
O7 Co1 O1 107.44(15) 8_455 2_654
O1 Co1 O1 119.4(2) . 2_654
O7 Co1 Na1 159.65(12) 7_655 8_455
O7 Co1 Na1 82.67(12) 8_455 8_455
O1 Co1 Na1 91.89(11) . 8_455
O1 Co1 Na1 50.23(12) 2_654 8_455
O7 Co1 Na1 82.67(12) 7_655 7_655
O7 Co1 Na1 159.65(12) 8_455 7_655
O1 Co1 Na1 50.23(12) . 7_655
O1 Co1 Na1 91.89(11) 2_654 7_655
Na1 Co1 Na1 106.01(8) 8_455 7_655
C13 O1 Co1 110.7(3) . .
C13 O1 Na1 123.7(3) . 7_655
Co1 O1 Na1 93.42(15) . 7_655
C16 O7 Co1 125.1(3) . 7_655
C16 O8 Na1 134.4(4) . .
C13 O2 Na1 147.6(4) . 8_455
C14 O4 Na1 127.4(4) . 3_445
C15 O5 Na1 145.7(5) . 4_645
C6 C1 C2 120.2(5) . .
C6 C1 C13 119.3(5) . .
C2 C1 C13 120.3(5) . .
O2 C13 O1 123.7(5) . .
O2 C13 C1 119.7(5) . .
O1 C13 C1 116.6(4) . .
O8 C16 O7 125.9(5) . .
O8 C16 C9 118.6(5) . .
O7 C16 C9 115.5(5) . .
C8 C7 C12 118.1(5) . .
C8 C7 C3 120.7(5) . .
C12 C7 C3 121.2(5) . .
C1 C6 C5 119.1(5) . .
C1 C2 C3 120.9(5) . .
C9 C8 C7 121.6(5) . .
O4 C14 O3 123.0(5) . .
O4 C14 C5 122.2(5) . .
O3 C14 C5 114.8(5) . .
C4 C3 C2 118.8(5) . .
C4 C3 C7 121.6(5) . .
C2 C3 C7 119.6(5) . .
C8 C9 C10 119.5(5) . .
C8 C9 C16 119.3(5) . .
C10 C9 C16 121.2(5) . .
C4 C5 C6 120.6(5) . .
C4 C5 C14 118.1(5) . .
C6 C5 C14 121.0(5) . .
C3 C4 C5 120.2(5) . .
C10 C11 C12 120.3(5) . .
C10 C11 C15 119.1(5) . .
C12 C11 C15 120.6(5) . .
C11 C10 C9 119.7(5) . .
C11 C12 C7 120.5(5) . .
O6 C15 O5 124.6(6) . .
O6 C15 C11 116.8(6) . .
O5 C15 C11 118.6(5) . .
O8 Na1 O2 90.96(17) . 8_556
O8 Na1 O4 159.72(19) . 3
O2 Na1 O4 91.02(17) 8_556 3
O8 Na1 O5 114.59(18) . 4_655
O2 Na1 O5 124.91(18) 8_556 4_655
O4 Na1 O5 80.34(17) 3 4_655
O8 Na1 O1 80.65(15) . 7_655
O2 Na1 O1 87.79(15) 8_556 7_655
O4 Na1 O1 79.26(15) 3 7_655
O5 Na1 O1 141.49(17) 4_655 7_655
O8 Na1 Co1 67.04(12) . 7_655
O2 Na1 Co1 56.24(11) 8_556 7_655
O4 Na1 Co1 97.66(13) 3 7_655
O5 Na1 Co1 177.60(15) 4_655 7_655
O1 Na1 Co1 36.36(8) 7_655 7_655
C17 N1 C18 111.1(8) . .
C21 N2 C19 127.7(12) . .
C21 N2 C20 125.5(13) . .
C19 N2 C20 106.9(7) . .
O9 C21 N2 102.9(13) . .
C23 N3 C22 105.9(9) . .

loop_
_geom_bond_atom_site_label_1
_geom_bond_atom_site_label_2
_geom_bond_distance
_geom_bond_site_symmetry_2
C19 N2 1.468(6) .
C20 N2 1.468(6) .
C17 N1 1.466(13) .
Co1 O7 1.971(4) 7_655
Co1 O7 1.971(4) 8_455
Co1 O1 1.978(4) .
Co1 O1 1.978(4) 2_654
Co1 Na1 3.330(2) 8_455
Co1 Na1 3.330(2) 7_655
O1 C13 1.289(6) .
O1 Na1 2.564(5) 7_655
O7 C16 1.288(6) .
O7 Co1 1.971(4) 7_655
O8 C16 1.243(7) .
O8 Na1 2.258(4) .
O2 C13 1.227(7) .
O2 Na1 2.276(4) 8_455
O4 C14 1.212(7) .
O4 Na1 2.358(4) 3_445
O3 C14 1.314(7) .
O6 C15 1.238(8) .
O5 C15 1.272(8) .
O5 Na1 2.370(5) 4_645
C1 C6 1.385(7) .
C1 C2 1.391(7) .
C1 C13 1.508(7) .
C16 C9 1.500(7) .
C7 C8 1.395(7) .
C7 C12 1.401(7) .
C7 C3 1.493(7) .
C6 C5 1.399(7) .
C2 C3 1.401(7) .
C8 C9 1.376(8) .
C14 C5 1.485(7) .
C3 C4 1.387(7) .
C9 C10 1.403(8) .
C5 C4 1.397(8) .
C11 C10 1.378(8) .
C11 C12 1.394(8) .
C11 C15 1.534(8) .
Na1 O2 2.276(4) 8_556
Na1 O4 2.358(4) 3
Na1 O5 2.371(5) 4_655
Na1 O1 2.564(5) 7_655
Na1 Co1 3.330(2) 7_655
N1 C18 1.623(14) .
O9 C21 1.369(7) .
N2 C21 1.468(7) .
N3 C23 1.469(7) .
N3 C22 1.472(7) .
